data_7158768
loop_
_publ_author_name
'Negi, Rollania'
'Jena, Tapan Kumar'
'Jyoti, ?'
'Tuti, Nikhil Kumar'
'Anindya, Roy'
'Khan, Faiz Ahmed'

_publ_section_title
;
 Solvent controlled synthesis of 2,3-diarylepoxy indenones and \a-hydroxy
 diarylindanones and their evaluation as inhibitors of DNA alkylation
 repair.
;
_journal_issue 29
_journal_name_full 'Organic &amp; biomolecular chemistry'
_journal_page_first 5820
_journal_page_last 5835
_journal_paper_doi 10.1039/d2ob00595f
_journal_volume 20
_journal_year 2022
_chemical_formula_moiety 'C22 H18 O2'
_chemical_formula_sum 'C22 H18 O2'
_chemical_formula_weight 314.36
_chemical_name_systematic 2-hydroxy-5-methyl-2,3-diphenyl-2,3-dihydro-1H-inden-1-one
_space_group_crystal_system monoclinic
_space_group_IT_number 14
_space_group_name_Hall '-P 2yn'
_space_group_name_H-M_alt 'P 1 21/n 1'
_atom_sites_solution_hydrogens geom
_atom_sites_solution_primary dual
_audit_creation_date 2021-09-13
_audit_creation_method
;
Olex2 1.3
(compiled 2020.11.12 svn.r5f609507 for OlexSys, GUI svn.r6272)
;
_audit_update_record
;
2021-09-15 deposited with the CCDC.	2022-07-08 downloaded from the CCDC.
;
_cell_angle_alpha 90
_cell_angle_beta 91.300(11)
_cell_angle_gamma 90
_cell_formula_units_Z 4
_cell_length_a 8.6355(11)
_cell_length_b 6.4732(8)
_cell_length_c 30.237(3)
_cell_measurement_reflns_used 3990
_cell_measurement_temperature 301.41(10)
_cell_measurement_theta_max 28.3910
_cell_measurement_theta_min 3.2000
_cell_volume 1689.8(3)
_computing_cell_refinement 'CrysAlisPro 1.171.39.29d (Rigaku OD, 2017)'
_computing_data_collection 'CrysAlisPro 1.171.39.29d (Rigaku OD, 2017)'
_computing_data_reduction 'CrysAlisPro 1.171.39.29d (Rigaku OD, 2017)'
_computing_molecular_graphics 'Olex2 1.3 (Dolomanov et al., 2009)'
_computing_publication_material 'Olex2 1.3 (Dolomanov et al., 2009)'
_computing_structure_refinement 'SHELXL 2018/3 (Sheldrick, 2015)'
_computing_structure_solution 'SHELXT 2014/5 (Sheldrick, 2014)'
_diffrn_ambient_environment air
_diffrn_ambient_temperature 301.41(10)
_diffrn_detector 'CCD plate'
_diffrn_measured_fraction_theta_full 0.997
_diffrn_measured_fraction_theta_max 0.879
_diffrn_measurement_details
;
List of Runs (angles in degrees, time in seconds):

  # Type    Start    End  Width  t~exp~   \w     \q     \k     \f   Frames
#--------------------------------------------------------------------------
  1  \w    -17.00   8.00   0.25   19.72    --   -7.60  26.00  35.00  100
  2  \w    -29.00  -4.00   0.25   19.72    --   -7.60 -26.00-128.00  100
  3  \w     56.00  96.00   0.25   19.72    --    7.20  77.00  60.00  160
  4  \w    -67.00  14.00   0.25   19.72    --    7.20 -57.00-180.00  324
  5  \w     51.00  90.00   0.25   19.72    --    7.20  77.00-180.00  156
  6  \w     62.00  89.00   0.25   19.72    --    7.20  77.00  90.00  108
  7  \w     -1.00  42.00   0.25   19.72    --    7.20 -82.00-180.00  172
  8  \w    -62.00  19.00   0.25   19.72    --   -7.60 -82.00 -90.00  324
;
_diffrn_measurement_device 'four-circle diffractometer'
_diffrn_measurement_device_type 'XtaLAB AFC12 (RINC): Kappa single'
_diffrn_measurement_method '\w scans'
_diffrn_orient_matrix_type 'CrysAlisPro convention (1999,Acta A55,543-557)'
_diffrn_orient_matrix_UB_11 0.0532685000
_diffrn_orient_matrix_UB_12 0.0248989000
_diffrn_orient_matrix_UB_13 0.0174041000
_diffrn_orient_matrix_UB_21 -0.0562952000
_diffrn_orient_matrix_UB_22 -0.0264785000
_diffrn_orient_matrix_UB_23 0.0157433000
_diffrn_orient_matrix_UB_31 0.0272651000
_diffrn_orient_matrix_UB_32 -0.1033475000
_diffrn_orient_matrix_UB_33 0.0000601000
_diffrn_radiation_monochromator graphite
_diffrn_radiation_probe x-ray
_diffrn_radiation_type 'Mo K\a'
_diffrn_radiation_wavelength 0.71073
_diffrn_reflns_av_R_equivalents 0.1080
_diffrn_reflns_av_unetI/netI 0.0752
_diffrn_reflns_Laue_measured_fraction_full 0.997
_diffrn_reflns_Laue_measured_fraction_max 0.879
_diffrn_reflns_limit_h_max 9
_diffrn_reflns_limit_h_min -11
_diffrn_reflns_limit_k_max 8
_diffrn_reflns_limit_k_min -8
_diffrn_reflns_limit_l_max 38
_diffrn_reflns_limit_l_min -40
_diffrn_reflns_number 15595
_diffrn_reflns_point_group_measured_fraction_full 0.997
_diffrn_reflns_point_group_measured_fraction_max 0.879
_diffrn_reflns_theta_full 25.242
_diffrn_reflns_theta_max 29.030
_diffrn_reflns_theta_min 3.072
_diffrn_source 'fine-focus sealed X-ray tube'
_diffrn_source_type 'Enhance (Mo) X-ray Source'
_exptl_absorpt_coefficient_mu 0.078
_exptl_absorpt_correction_T_max 1.00000
_exptl_absorpt_correction_T_min 0.62635
_exptl_absorpt_correction_type multi-scan
_exptl_absorpt_process_details
;
CrysAlisPro 1.171.39.29d (Rigaku Oxford Diffraction, 2017)
Empirical absorption correction using spherical harmonics,
 implemented in SCALE3 ABSPACK scaling algorithm.
;
_exptl_crystal_colour 'clear whiteish white'
_exptl_crystal_colour_lustre clear
_exptl_crystal_colour_modifier whiteish
_exptl_crystal_colour_primary white
_exptl_crystal_density_diffrn 1.236
_exptl_crystal_F_000 664
_exptl_crystal_preparation xx
_exptl_crystal_recrystallization_method yy
_exptl_crystal_size_max 0.18
_exptl_crystal_size_mid 0.14
_exptl_crystal_size_min 0.12
_refine_diff_density_max 0.363
_refine_diff_density_min -0.306
_refine_diff_density_rms 0.080
_refine_ls_extinction_method none
_refine_ls_goodness_of_fit_ref 1.065
_refine_ls_hydrogen_treatment constr
_refine_ls_matrix_type full
_refine_ls_number_parameters 219
_refine_ls_number_reflns 3961
_refine_ls_number_restraints 0
_refine_ls_restrained_S_all 1.065
_refine_ls_R_factor_all 0.1370
_refine_ls_R_factor_gt 0.1093
_refine_ls_shift/su_max 0.000
_refine_ls_shift/su_mean 0.000
_refine_ls_structure_factor_coef Fsqd
_refine_ls_weighting_details 'w=1/[\s^2^(Fo^2^)+(0.0985P)^2^+3.4825P] where P=(Fo^2^+2Fc^2^)/3'
_refine_ls_weighting_scheme calc
_refine_ls_wR_factor_gt 0.2831
_refine_ls_wR_factor_ref 0.2979
_reflns_Friedel_coverage 0.000
_reflns_number_gt 2688
_reflns_number_total 3961
_reflns_threshold_expression 'I > 2\s(I)'
_cod_data_source_file d2ob00595f2.cif
_cod_data_source_block aj1223
_cod_depositor_comments 'Adding full bibliography for 7158767--7158769.cif.'
_cod_original_cell_volume 1689.8(4)
_cod_database_code 7158768
_shelx_shelxl_version_number 2018/3
_chemical_oxdiff_formula CHO
_shelx_space_group_comment
;
The symmetry employed for this shelxl refinement is uniquely defined
by the following loop, which should always be used as a source of
symmetry information in preference to the above space-group names.
They are only intended as comments.
;
_shelx_estimated_absorpt_t_max 0.991
_shelx_estimated_absorpt_t_min 0.986
_reflns_odcompleteness_completeness 99.60
_reflns_odcompleteness_iscentric 1
_reflns_odcompleteness_theta 26.32
_olex2_refinement_description
;
1. Fixed Uiso
 At 1.2 times of:
  All C(H) groups
 At 1.5 times of:
  All C(H,H,H) groups, All O(H) groups
2.a Ternary CH refined with riding coordinates:
 C3(H3)
2.b Aromatic/amide H refined with riding coordinates:
 C6(H6), C7(H7), C9(H9), C21(H21), C15(H15), C17(H17), C11(H11), C20(H20),
 C14(H14), C19(H19), C13(H13), C18(H18), C12(H12)
2.c Idealised Me refined as rotating group:
 C22(H22A,H22B,H22C)
2.d Idealised tetrahedral OH refined as rotating group:
 O2(H2)
;
_smtbx_masks_special_details
'A solvent mask was calculated and 2 electrons were found in a volume of 34\%A^3^ in 1 void per unit cell. This is consistent with the presence of 0.05[H2O] per Formula Unit which account for 2 electrons per unit cell.'
_smtbx_masks_void_probe_radius 1.2
_smtbx_masks_void_truncation_radius 1.2
_olex2_exptl_crystal_mounting_method 'In a cryloop with mineral oil'
_olex2_submission_original_sample_id 'JTK Hydroxy'
_olex2_submission_special_instructions 'No special instructions were received'
_oxdiff_exptl_absorpt_empirical_details
;
Empirical correction (ABSPACK) includes:
- Absorption correction using spherical harmonics
- Frame scaling
;
_oxdiff_exptl_absorpt_empirical_full_max 1.457
_oxdiff_exptl_absorpt_empirical_full_min 0.582

loop_
_space_group_symop_operation_xyz
'x, y, z'
'-x+1/2, y+1/2, -z+1/2'
'-x, -y, -z'
'x-1/2, -y-1/2, z-1/2'

loop_
_atom_site_label
_atom_site_type_symbol
_atom_site_fract_x
_atom_site_fract_y
_atom_site_fract_z
_atom_site_U_iso_or_equiv
_atom_site_adp_type
_atom_site_occupancy
_atom_site_site_symmetry_order
_atom_site_calc_flag
_atom_site_refinement_flags_posn
_atom_site_refinement_flags_adp
_atom_site_refinement_flags_occupancy
_atom_site_disorder_assembly
_atom_site_disorder_group
O1 O 0.7365(3) 0.6231(5) 0.73107(9) 0.0588(8) Uani 1 1 d . . . . .
O2 O 0.6843(4) 0.9888(5) 0.67962(10) 0.0640(9) Uani 1 1 d . . . . .
H2 H 0.705073 0.985772 0.706210 0.096 Uiso 1 1 calc R U . . .
C4 C 0.3825(4) 0.6174(6) 0.67258(11) 0.0378(8) Uani 1 1 d . . . . .
C6 C 0.4426(4) 0.3489(6) 0.72658(12) 0.0412(8) Uani 1 1 d . . . . .
H6 H 0.511274 0.288175 0.746834 0.049 Uiso 1 1 calc R U . . .
C5 C 0.4843(4) 0.5218(6) 0.70266(11) 0.0366(8) Uani 1 1 d . . . . .
C16 C 0.4045(4) 0.8605(6) 0.60584(13) 0.0445(9) Uani 1 1 d . . . . .
C2 C 0.6274(4) 0.7943(6) 0.66593(12) 0.0427(8) Uani 1 1 d . . . . .
C1 C 0.6296(4) 0.6388(6) 0.70422(12) 0.0403(8) Uani 1 1 d . . . . .
C7 C 0.2954(4) 0.2694(6) 0.71940(12) 0.0442(9) Uani 1 1 d . . . . .
H7 H 0.265063 0.152802 0.734953 0.053 Uiso 1 1 calc R U . . .
C10 C 0.7260(4) 0.7077(7) 0.62891(12) 0.0467(9) Uani 1 1 d . . . . .
C3 C 0.4488(4) 0.8116(6) 0.65341(12) 0.0400(8) Uani 1 1 d . . . . .
H3 H 0.408739 0.925713 0.671122 0.048 Uiso 1 1 calc R U . . .
C9 C 0.2350(4) 0.5356(7) 0.66603(13) 0.0466(9) Uani 1 1 d . . . . .
H9 H 0.165680 0.597783 0.646158 0.056 Uiso 1 1 calc R U . . .
C8 C 0.1914(4) 0.3612(7) 0.68916(13) 0.0472(9) Uani 1 1 d . . . . .
C21 C 0.3918(5) 0.7104(7) 0.57344(14) 0.0537(10) Uani 1 1 d . . . . .
H21 H 0.412623 0.573618 0.580901 0.064 Uiso 1 1 calc R U . . .
C15 C 0.7141(5) 0.5052(8) 0.61450(14) 0.0594(11) Uani 1 1 d . . . . .
H15 H 0.643698 0.416335 0.627440 0.071 Uiso 1 1 calc R U . . .
C17 C 0.3691(5) 1.0617(7) 0.59413(15) 0.0581(11) Uani 1 1 d . . . . .
H17 H 0.375036 1.165503 0.615361 0.070 Uiso 1 1 calc R U . . .
C11 C 0.8334(5) 0.8348(9) 0.60914(16) 0.0692(14) Uani 1 1 d . . . . .
H11 H 0.844077 0.971333 0.618306 0.083 Uiso 1 1 calc R U . . .
C20 C 0.3492(6) 0.7573(9) 0.53048(15) 0.0665(13) Uani 1 1 d . . . . .
H20 H 0.342745 0.653686 0.509220 0.080 Uiso 1 1 calc R U . . .
C22 C 0.0316(5) 0.2709(10) 0.68214(18) 0.0762(16) Uani 1 1 d . . . . .
H22A H 0.036793 0.123240 0.684734 0.114 Uiso 1 1 calc R U . . .
H22B H -0.007320 0.307265 0.653187 0.114 Uiso 1 1 calc R U . . .
H22C H -0.036319 0.324745 0.704042 0.114 Uiso 1 1 calc R U . . .
C14 C 0.8062(7) 0.4348(11) 0.58108(16) 0.0812(17) Uani 1 1 d . . . . .
H14 H 0.796153 0.298974 0.571409 0.097 Uiso 1 1 calc R U . . .
C19 C 0.3166(6) 0.9573(10) 0.51929(17) 0.0738(15) Uani 1 1 d . . . . .
H19 H 0.288675 0.990381 0.490262 0.089 Uiso 1 1 calc R U . . .
C13 C 0.9112(7) 0.5602(14) 0.56207(19) 0.095(2) Uani 1 1 d . . . . .
H13 H 0.973437 0.510108 0.539781 0.114 Uiso 1 1 calc R U . . .
C18 C 0.3250(7) 1.1100(9) 0.55102(18) 0.0783(15) Uani 1 1 d . . . . .
H18 H 0.301015 1.245728 0.543471 0.094 Uiso 1 1 calc R U . . .
C12 C 0.9251(7) 0.7588(15) 0.5757(2) 0.097(2) Uani 1 1 d . . . . .
H12 H 0.996753 0.845116 0.562452 0.116 Uiso 1 1 calc R U . . .

loop_
_atom_site_aniso_label
_atom_site_aniso_U_11
_atom_site_aniso_U_22
_atom_site_aniso_U_33
_atom_site_aniso_U_23
_atom_site_aniso_U_13
_atom_site_aniso_U_12
O1 0.0424(14) 0.076(2) 0.0577(16) 0.0094(15) -0.0168(12) -0.0116(14)
O2 0.082(2) 0.0438(17) 0.0658(18) -0.0033(14) -0.0166(16) -0.0233(15)
C4 0.0314(16) 0.0390(19) 0.0428(17) -0.0006(15) -0.0013(13) 0.0023(14)
C6 0.0306(16) 0.045(2) 0.0484(19) 0.0037(16) -0.0015(14) 0.0049(14)
C5 0.0277(15) 0.0372(18) 0.0448(18) -0.0008(15) -0.0012(13) -0.0001(13)
C16 0.0356(17) 0.044(2) 0.054(2) 0.0041(17) -0.0012(15) -0.0014(16)
C2 0.0384(18) 0.040(2) 0.049(2) -0.0014(16) -0.0053(15) -0.0077(15)
C1 0.0333(16) 0.0407(19) 0.0468(19) -0.0024(15) -0.0025(14) -0.0046(15)
C7 0.0376(18) 0.042(2) 0.053(2) 0.0036(17) 0.0039(15) -0.0040(15)
C10 0.0324(17) 0.063(3) 0.0440(19) 0.0026(18) -0.0060(14) -0.0046(17)
C3 0.0366(17) 0.0364(19) 0.0469(19) -0.0020(15) -0.0008(14) 0.0027(14)
C9 0.0292(16) 0.059(3) 0.051(2) 0.0069(18) -0.0063(14) 0.0003(16)
C8 0.0325(17) 0.056(2) 0.053(2) 0.0008(18) -0.0006(15) -0.0063(16)
C21 0.054(2) 0.050(2) 0.057(2) 0.0021(19) -0.0062(18) 0.0040(19)
C15 0.058(2) 0.065(3) 0.055(2) -0.008(2) -0.0002(19) 0.007(2)
C17 0.065(3) 0.043(2) 0.066(3) 0.008(2) -0.005(2) 0.000(2)
C11 0.050(2) 0.092(4) 0.066(3) 0.013(3) 0.002(2) -0.016(2)
C20 0.063(3) 0.083(4) 0.053(2) 0.002(2) -0.008(2) -0.010(3)
C22 0.042(2) 0.097(4) 0.088(3) 0.021(3) -0.013(2) -0.028(3)
C14 0.088(4) 0.099(4) 0.056(3) -0.008(3) -0.002(3) 0.032(3)
C19 0.074(3) 0.087(4) 0.059(3) 0.022(3) -0.015(2) -0.014(3)
C13 0.076(4) 0.152(7) 0.058(3) 0.007(4) 0.016(3) 0.041(4)
C18 0.089(4) 0.058(3) 0.087(4) 0.021(3) -0.015(3) 0.005(3)
C12 0.055(3) 0.154(7) 0.081(4) 0.024(4) 0.017(3) -0.001(4)

loop_
_atom_type_symbol
_atom_type_description
_atom_type_scat_dispersion_real
_atom_type_scat_dispersion_imag
_atom_type_scat_source
C C 0.0033 0.0016 'International Tables Vol C Tables 4.2.6.8 and 6.1.1.4'
H H 0.0000 0.0000 'International Tables Vol C Tables 4.2.6.8 and 6.1.1.4'
O O 0.0106 0.0060 'International Tables Vol C Tables 4.2.6.8 and 6.1.1.4'

loop_
_geom_angle_atom_site_label_1
_geom_angle_atom_site_label_2
_geom_angle_atom_site_label_3
_geom_angle
_geom_angle_site_symmetry_1
_geom_angle_site_symmetry_3
_geom_angle_publ_flag
C2 O2 H2 109.5 . . ?
C5 C4 C3 112.5(3) . . ?
C9 C4 C5 119.1(3) . . ?
C9 C4 C3 128.3(3) . . ?
C5 C6 H6 121.1 . . ?
C7 C6 H6 121.1 . . ?
C7 C6 C5 117.9(3) . . ?
C4 C5 C1 108.6(3) . . ?
C6 C5 C4 122.1(3) . . ?
C6 C5 C1 129.3(3) . . ?
C21 C16 C3 122.7(4) . . ?
C17 C16 C3 119.4(4) . . ?
C17 C16 C21 117.9(4) . . ?
O2 C2 C1 111.5(3) . . ?
O2 C2 C10 110.3(3) . . ?
O2 C2 C3 109.8(3) . . ?
C1 C2 C3 102.9(3) . . ?
C10 C2 C1 108.3(3) . . ?
C10 C2 C3 114.0(3) . . ?
O1 C1 C5 127.8(4) . . ?
O1 C1 C2 123.6(3) . . ?
C5 C1 C2 108.6(3) . . ?
C6 C7 H7 119.4 . . ?
C6 C7 C8 121.2(4) . . ?
C8 C7 H7 119.4 . . ?
C15 C10 C2 122.6(4) . . ?
C15 C10 C11 118.2(4) . . ?
C11 C10 C2 119.2(4) . . ?
C4 C3 C16 116.8(3) . . ?
C4 C3 C2 103.1(3) . . ?
C4 C3 H3 106.1 . . ?
C16 C3 C2 117.8(3) . . ?
C16 C3 H3 106.1 . . ?
C2 C3 H3 106.1 . . ?
C4 C9 H9 120.1 . . ?
C8 C9 C4 119.8(3) . . ?
C8 C9 H9 120.1 . . ?
C7 C8 C22 119.9(4) . . ?
C9 C8 C7 119.9(3) . . ?
C9 C8 C22 120.2(4) . . ?
C16 C21 H21 119.0 . . ?
C20 C21 C16 121.9(4) . . ?
C20 C21 H21 119.0 . . ?
C10 C15 H15 119.9 . . ?
C14 C15 C10 120.3(5) . . ?
C14 C15 H15 119.9 . . ?
C16 C17 H17 119.7 . . ?
C16 C17 C18 120.5(5) . . ?
C18 C17 H17 119.7 . . ?
C10 C11 H11 119.9 . . ?
C10 C11 C12 120.1(6) . . ?
C12 C11 H11 119.9 . . ?
C21 C20 H20 120.2 . . ?
C19 C20 C21 119.5(5) . . ?
C19 C20 H20 120.2 . . ?
C8 C22 H22A 109.5 . . ?
C8 C22 H22B 109.5 . . ?
C8 C22 H22C 109.5 . . ?
H22A C22 H22B 109.5 . . ?
H22A C22 H22C 109.5 . . ?
H22B C22 H22C 109.5 . . ?
C15 C14 H14 119.5 . . ?
C13 C14 C15 121.1(6) . . ?
C13 C14 H14 119.5 . . ?
C20 C19 H19 120.0 . . ?
C20 C19 C18 120.0(5) . . ?
C18 C19 H19 120.0 . . ?
C14 C13 H13 120.1 . . ?
C12 C13 C14 119.8(6) . . ?
C12 C13 H13 120.1 . . ?
C17 C18 H18 119.9 . . ?
C19 C18 C17 120.1(5) . . ?
C19 C18 H18 119.9 . . ?
C11 C12 H12 119.7 . . ?
C13 C12 C11 120.6(6) . . ?
C13 C12 H12 119.7 . . ?

loop_
_geom_bond_atom_site_label_1
_geom_bond_atom_site_label_2
_geom_bond_distance
_geom_bond_site_symmetry_2
_geom_bond_publ_flag
O1 C1 1.219(4) . ?
O2 H2 0.8200 . ?
O2 C2 1.410(5) . ?
C4 C5 1.395(5) . ?
C4 C3 1.503(5) . ?
C4 C9 1.390(5) . ?
C6 H6 0.9300 . ?
C6 C5 1.385(5) . ?
C6 C7 1.384(5) . ?
C5 C1 1.465(5) . ?
C16 C3 1.514(5) . ?
C16 C21 1.383(6) . ?
C16 C17 1.382(6) . ?
C2 C1 1.534(5) . ?
C2 C10 1.529(5) . ?
C2 C3 1.583(5) . ?
C7 H7 0.9300 . ?
C7 C8 1.400(5) . ?
C10 C15 1.384(6) . ?
C10 C11 1.385(6) . ?
C3 H3 0.9800 . ?
C9 H9 0.9300 . ?
C9 C8 1.384(6) . ?
C8 C22 1.510(5) . ?
C21 H21 0.9300 . ?
C21 C20 1.376(6) . ?
C15 H15 0.9300 . ?
C15 C14 1.378(7) . ?
C17 H17 0.9300 . ?
C17 C18 1.386(7) . ?
C11 H11 0.9300 . ?
C11 C12 1.390(8) . ?
C20 H20 0.9300 . ?
C20 C19 1.365(8) . ?
C22 H22A 0.9600 . ?
C22 H22B 0.9600 . ?
C22 H22C 0.9600 . ?
C14 H14 0.9300 . ?
C14 C13 1.354(9) . ?
C19 H19 0.9300 . ?
C19 C18 1.378(8) . ?
C13 H13 0.9300 . ?
C13 C12 1.354(10) . ?
C18 H18 0.9300 . ?
C12 H12 0.9300 . ?

loop_
_geom_torsion_atom_site_label_1
_geom_torsion_atom_site_label_2
_geom_torsion_atom_site_label_3
_geom_torsion_atom_site_label_4
_geom_torsion
_geom_torsion_site_symmetry_1
_geom_torsion_site_symmetry_2
_geom_torsion_site_symmetry_3
_geom_torsion_site_symmetry_4
_geom_torsion_publ_flag
O2 C2 C1 O1 -41.8(5) . . . . ?
O2 C2 C1 C5 137.1(3) . . . . ?
O2 C2 C10 C15 168.4(4) . . . . ?
O2 C2 C10 C11 -10.8(5) . . . . ?
O2 C2 C3 C4 -138.9(3) . . . . ?
O2 C2 C3 C16 90.9(4) . . . . ?
C4 C5 C1 O1 167.7(4) . . . . ?
C4 C5 C1 C2 -11.2(4) . . . . ?
C4 C9 C8 C7 0.7(6) . . . . ?
C4 C9 C8 C22 -179.8(4) . . . . ?
C6 C5 C1 O1 -10.3(7) . . . . ?
C6 C5 C1 C2 170.8(4) . . . . ?
C6 C7 C8 C9 -0.4(6) . . . . ?
C6 C7 C8 C22 -179.9(4) . . . . ?
C5 C4 C3 C16 145.8(3) . . . . ?
C5 C4 C3 C2 15.0(4) . . . . ?
C5 C4 C9 C8 -0.2(6) . . . . ?
C5 C6 C7 C8 -0.4(6) . . . . ?
C16 C21 C20 C19 -0.8(7) . . . . ?
C16 C17 C18 C19 -0.3(8) . . . . ?
C2 C10 C15 C14 -179.8(4) . . . . ?
C2 C10 C11 C12 179.5(4) . . . . ?
C1 C2 C10 C15 46.2(5) . . . . ?
C1 C2 C10 C11 -133.0(4) . . . . ?
C1 C2 C3 C4 -20.1(3) . . . . ?
C1 C2 C3 C16 -150.3(3) . . . . ?
C7 C6 C5 C4 1.0(5) . . . . ?
C7 C6 C5 C1 178.8(4) . . . . ?
C10 C2 C1 O1 79.6(4) . . . . ?
C10 C2 C1 C5 -101.4(3) . . . . ?
C10 C2 C3 C4 96.9(4) . . . . ?
C10 C2 C3 C16 -33.3(5) . . . . ?
C10 C15 C14 C13 0.9(8) . . . . ?
C10 C11 C12 C13 -0.2(9) . . . . ?
C3 C4 C5 C6 175.3(3) . . . . ?
C3 C4 C5 C1 -2.9(4) . . . . ?
C3 C4 C9 C8 -175.5(4) . . . . ?
C3 C16 C21 C20 179.1(4) . . . . ?
C3 C16 C17 C18 -178.6(4) . . . . ?
C3 C2 C1 O1 -159.4(4) . . . . ?
C3 C2 C1 C5 19.6(4) . . . . ?
C3 C2 C10 C15 -67.7(5) . . . . ?
C3 C2 C10 C11 113.2(4) . . . . ?
C9 C4 C5 C6 -0.7(5) . . . . ?
C9 C4 C5 C1 -178.9(3) . . . . ?
C9 C4 C3 C16 -38.7(5) . . . . ?
C9 C4 C3 C2 -169.5(4) . . . . ?
C21 C16 C3 C4 -39.0(5) . . . . ?
C21 C16 C3 C2 84.5(5) . . . . ?
C21 C16 C17 C18 -1.0(7) . . . . ?
C21 C20 C19 C18 -0.6(8) . . . . ?
C15 C10 C11 C12 0.3(7) . . . . ?
C15 C14 C13 C12 -0.8(9) . . . . ?
C17 C16 C3 C4 138.4(4) . . . . ?
C17 C16 C3 C2 -98.0(4) . . . . ?
C17 C16 C21 C20 1.6(6) . . . . ?
C11 C10 C15 C14 -0.6(6) . . . . ?
C20 C19 C18 C17 1.1(8) . . . . ?
C14 C13 C12 C11 0.4(10) . . . . ?

loop_
_smtbx_masks_void_nr
_smtbx_masks_void_average_x
_smtbx_masks_void_average_y
_smtbx_masks_void_average_z
_smtbx_masks_void_volume
_smtbx_masks_void_count_electrons
_smtbx_masks_void_content
1 0.000 0.000 0.500 17.0 1.2 '0.1 H2O'
2 0.500 0.500 0.000 17.0 1.2 '0.1 H2O'
